data_4504869
loop_
_publ_author_name
'Belloni, Maura'
'Kariuki, Benson M.'
'Manickam, M.'
'Wilkie, John'
'Preece, Jon A.'

_publ_section_title
;
 Design of Potentially Photorefractive Liquid Crystalline
 Materials:&#x2009; Derivatives of 3,6-Disubstituted Carbazole
;
_journal_issue 4
_journal_name_full 'Crystal Growth &amp; Design'
_journal_page_first 1443
_journal_paper_doi 10.1021/cg049580s
_journal_volume 5
_journal_year 2005
_chemical_formula_moiety 'C35 H37 N3'
_chemical_formula_sum 'C35 H37 N3'
_chemical_formula_weight 499.68
_chemical_name_systematic
;
 ?
;
_space_group_IT_number 15
_symmetry_cell_setting monoclinic
_symmetry_space_group_name_Hall '-C 2yc'
_symmetry_space_group_name_H-M 'C 1 2/c 1'
_atom_sites_solution_hydrogens geom
_atom_sites_solution_primary direct
_atom_sites_solution_secondary difmap
_audit_creation_method SHELXL-97
_cell_angle_alpha 90.00
_cell_angle_beta 90.065(8)
_cell_angle_gamma 90.00
_cell_formula_units_Z 8
_cell_length_a 17.661(4)
_cell_length_b 8.0855(19)
_cell_length_c 39.543(8)
_cell_measurement_reflns_used 3255
_cell_measurement_temperature 296(2)
_cell_measurement_theta_max 59.15
_cell_measurement_theta_min 2.23
_cell_volume 5647(2)
_computing_cell_refinement SAINTPLUS
_computing_data_collection SMART
_computing_data_reduction SAINTPLUS
_computing_structure_refinement SHELXTL
_computing_structure_solution SHELXTL
_diffrn_ambient_temperature 296(2)
_diffrn_measured_fraction_theta_full 0.980
_diffrn_measured_fraction_theta_max 0.980
_diffrn_measurement_device_type 'Bruker Smart 6000 CCD'
_diffrn_measurement_method 'CCD scans'
_diffrn_radiation_monochromator graphite
_diffrn_radiation_source 'fine-focus sealed tube'
_diffrn_radiation_type CuK\a
_diffrn_radiation_wavelength 1.54178
_diffrn_reflns_av_R_equivalents 0.0461
_diffrn_reflns_av_sigmaI/netI 0.0392
_diffrn_reflns_limit_h_max 19
_diffrn_reflns_limit_h_min -19
_diffrn_reflns_limit_k_max 8
_diffrn_reflns_limit_k_min -8
_diffrn_reflns_limit_l_max 43
_diffrn_reflns_limit_l_min -43
_diffrn_reflns_number 14991
_diffrn_reflns_theta_full 59.14
_diffrn_reflns_theta_max 59.14
_diffrn_reflns_theta_min 2.23
_exptl_absorpt_coefficient_mu 0.523
_exptl_absorpt_correction_T_max 0.9496
_exptl_absorpt_correction_T_min 0.8181
_exptl_absorpt_correction_type empirical
_exptl_absorpt_process_details 'Sadabs in Saintplus'
_exptl_crystal_colour colourless
_exptl_crystal_density_diffrn 1.176
_exptl_crystal_density_method 'not measured'
_exptl_crystal_description Plate
_exptl_crystal_F_000 2144
_exptl_crystal_size_max 0.50
_exptl_crystal_size_mid 0.40
_exptl_crystal_size_min 0.16
_refine_diff_density_max 0.757
_refine_diff_density_min -0.387
_refine_diff_density_rms 0.054
_refine_ls_extinction_coef 0.00029(7)
_refine_ls_extinction_expression Fc^*^=kFc[1+0.001xFc^2^\l^3^/sin(2\q)]^-1/4^
_refine_ls_extinction_method SHELXL
_refine_ls_goodness_of_fit_ref 1.043
_refine_ls_hydrogen_treatment mixed
_refine_ls_matrix_type full
_refine_ls_number_parameters 453
_refine_ls_number_reflns 3986
_refine_ls_number_restraints 664
_refine_ls_restrained_S_all 0.985
_refine_ls_R_factor_all 0.1021
_refine_ls_R_factor_gt 0.0898
_refine_ls_shift/su_max 0.000
_refine_ls_shift/su_mean 0.000
_refine_ls_structure_factor_coef Fsqd
_refine_ls_weighting_details 'calc w=1/[\s^2^(Fo^2^)+(0.1247P)^2^+16.4585P] where P=(Fo^2^+2Fc^2^)/3'
_refine_ls_weighting_scheme calc
_refine_ls_wR_factor_gt 0.2457
_refine_ls_wR_factor_ref 0.2556
_reflns_number_gt 3255
_reflns_number_total 3986
_reflns_threshold_expression >2sigma(I)
_cod_data_source_file cg049580ssi20050324_100746.cif
_cod_data_source_block mab081_2a
_cod_depositor_comments
;
The following automatic conversions were performed:

'_symmetry_cell_setting' value 'Monoclinic' changed to 'monoclinic'
according to /home/saulius/struct/CIF-dictionaries/cif_core.dic
dictionary named 'cif_core.dic' version 2.4.1 from 2010-06-29.

Automatic conversion script
Id: cif_fix_values 1715 2011-07-08 13:25:40Z adriana 
;
_cod_original_sg_symbol_H-M C2/c
_cod_database_code 4504869

loop_
_symmetry_equiv_pos_as_xyz
'x, y, z'
'-x, y, -z+1/2'
'x+1/2, y+1/2, z'
'-x+1/2, y+1/2, -z+1/2'
'-x, -y, -z'
'x, -y, z-1/2'
'-x+1/2, -y+1/2, -z'
'x+1/2, -y+1/2, z-1/2'

loop_
_atom_site_label
_atom_site_type_symbol
_atom_site_fract_x
_atom_site_fract_y
_atom_site_fract_z
_atom_site_U_iso_or_equiv
_atom_site_adp_type
_atom_site_occupancy
_atom_site_symmetry_multiplicity
_atom_site_calc_flag
_atom_site_refinement_flags
_atom_site_disorder_assembly
_atom_site_disorder_group
C1 C 0.0881(2) 0.3062(4) 0.27027(10) 0.0522(10) Uani 1 1 d U A 1
C2 C 0.0354(2) 0.3506(5) 0.29471(10) 0.0559(10) Uani 1 1 d U A 1
H2 H 0.0244 0.4611 0.2990 0.067 Uiso 1 1 calc R A 1
C3 C 0.0002(2) 0.2261(5) 0.31227(9) 0.0535(10) Uani 1 1 d U A 1
H3 H -0.0364 0.2535 0.3282 0.064 Uiso 1 1 calc R A 1
C4 C 0.01766(19) 0.0585(4) 0.30697(8) 0.0471(9) Uani 1 1 d U A 1
C5 C 0.07126(18) 0.0151(4) 0.28261(8) 0.0453(9) Uani 1 1 d U A 1
H5 H 0.0835 -0.0954 0.2791 0.054 Uiso 1 1 calc R A 1
C6 C 0.10597(19) 0.1375(4) 0.26376(9) 0.0458(9) Uani 1 1 d U A 1
C7 C 0.15960(18) 0.1378(4) 0.23610(9) 0.0448(9) Uani 1 1 d U A 1
C8 C 0.19380(18) 0.0156(4) 0.21707(8) 0.0448(8) Uani 1 1 d U A 1
H8 H 0.1861 -0.0949 0.2226 0.054 Uiso 1 1 calc R A 1
C9 C 0.23955(19) 0.0558(4) 0.18969(9) 0.0478(9) Uani 1 1 d U A 1
C10 C 0.2517(2) 0.2251(5) 0.18218(10) 0.0580(10) Uani 1 1 d U A 1
H10 H 0.2824 0.2528 0.1639 0.070 Uiso 1 1 calc R A 1
C11 C 0.2196(2) 0.3494(5) 0.20097(11) 0.0622(11) Uani 1 1 d U A 1
H11 H 0.2295 0.4598 0.1961 0.075 Uiso 1 1 calc R A 1
C12 C 0.1720(2) 0.3059(4) 0.22749(10) 0.0528(10) Uani 1 1 d U A 1
C13 C -0.01635(16) -0.0649(4) 0.32844(6) 0.0500(9) Uani 1 1 d U A 1
H13 H -0.0562 -0.0334 0.3424 0.060 Uiso 1 1 calc R A 1
C14B C -0.02897(16) -0.3253(4) 0.35123(6) 0.032(3) Uani 0.484(3) 1 d PRU A 1
C15B C 0.01916(16) -0.4283(4) 0.36931(6) 0.051(3) Uani 0.484(3) 1 d PRU A 1
H15B H 0.0710 -0.4257 0.3653 0.061 Uiso 0.484(3) 1 calc PR A 1
C16B C -0.01011(16) -0.5354(4) 0.39344(6) 0.062(3) Uani 0.484(3) 1 d PRU A 1
H16B H 0.0221 -0.6045 0.4055 0.074 Uiso 0.484(3) 1 calc PR A 1
C17B C -0.08751(16) -0.5395(4) 0.39948(6) 0.054(2) Uani 0.484(3) 1 d PRDU A 1
C18B C -0.13563(16) -0.4364(4) 0.38140(6) 0.055(2) Uani 0.484(3) 1 d PRU A 1
H18B H -0.1875 -0.4391 0.3854 0.066 Uiso 0.484(3) 1 calc PR A 1
C19B C -0.10636(16) -0.3293(4) 0.35728(6) 0.049(2) Uani 0.484(3) 1 d PRU A 1
H19B H -0.1386 -0.2603 0.3452 0.058 Uiso 0.484(3) 1 calc PR A 1
C20B C -0.1165(5) -0.6601(9) 0.4256(2) 0.066(2) Uani 0.484(3) 1 d PDU A 1
H20C H -0.1681 -0.6312 0.4315 0.079 Uiso 0.484(3) 1 calc PR A 1
H20D H -0.0859 -0.6511 0.4459 0.079 Uiso 0.484(3) 1 calc PR A 1
C21B C -0.1145(6) -0.8402(10) 0.4129(2) 0.068(2) Uani 0.484(3) 1 d PDU A 1
H21C H -0.1462 -0.8506 0.3929 0.081 Uiso 0.484(3) 1 calc PR A 1
H21D H -0.0631 -0.8693 0.4066 0.081 Uiso 0.484(3) 1 calc PR A 1
C22B C -0.1427(6) -0.9588(10) 0.4404(2) 0.084(3) Uani 0.484(3) 1 d PDU A 1
H22C H -0.1109 -0.9490 0.4603 0.101 Uiso 0.484(3) 1 calc PR A 1
H22D H -0.1941 -0.9299 0.4467 0.101 Uiso 0.484(3) 1 calc PR A 1
C23B C -0.1407(8) -1.1350(12) 0.4275(3) 0.111(4) Uani 0.484(3) 1 d PDU A 1
H23E H -0.1585 -1.2083 0.4449 0.167 Uiso 0.484(3) 1 calc PR A 1
H23F H -0.0897 -1.1638 0.4216 0.167 Uiso 0.484(3) 1 calc PR A 1
H23G H -0.1726 -1.1447 0.4080 0.167 Uiso 0.484(3) 1 calc PR A 1
C24 C 0.26920(15) -0.0762(4) 0.16833(8) 0.0491(9) Uani 1 1 d U A 1
H24 H 0.2672 -0.1838 0.1766 0.059 Uiso 1 1 calc R A 1
C25 C 0.32600(15) -0.1934(4) 0.11909(8) 0.074(5) Uani 0.516(3) 1 d PRU A 2
C26 C 0.33515(15) -0.1714(4) 0.08451(8) 0.066(3) Uani 0.516(3) 1 d PRU A 2
H26 H 0.3230 -0.0706 0.0746 0.079 Uiso 0.516(3) 1 calc PR A 2
C27 C 0.36243(15) -0.3001(4) 0.06473(8) 0.071(3) Uani 0.516(3) 1 d PRU A 2
H27 H 0.3686 -0.2855 0.0416 0.085 Uiso 0.516(3) 1 calc PR A 2
C28 C 0.38057(15) -0.4508(4) 0.07953(8) 0.064(3) Uani 0.516(3) 1 d PRDU A 2
C29 C 0.37142(15) -0.4727(4) 0.11410(8) 0.060(4) Uani 0.516(3) 1 d PRU A 2
H29 H 0.3836 -0.5736 0.1240 0.072 Uiso 0.516(3) 1 calc PR A 2
C30 C 0.34414(15) -0.3440(4) 0.13389(8) 0.062(5) Uani 0.516(3) 1 d PRU A 2
H30 H 0.3380 -0.3586 0.1570 0.074 Uiso 0.516(3) 1 calc PR A 2
C31 C 0.4109(4) -0.5864(11) 0.0557(2) 0.062(2) Uani 0.516(3) 1 d PDU A 2
H31A H 0.3925 -0.5658 0.0330 0.074 Uiso 0.516(3) 1 calc PR A 2
H31B H 0.3914 -0.6929 0.0629 0.074 Uiso 0.516(3) 1 calc PR A 2
C32 C 0.4994(4) -0.5924(9) 0.05532(17) 0.061(2) Uani 0.516(3) 1 d PDU A 2
H32A H 0.5179 -0.4855 0.0479 0.073 Uiso 0.516(3) 1 calc PR A 2
H32B H 0.5169 -0.6086 0.0783 0.073 Uiso 0.516(3) 1 calc PR A 2
C33 C 0.5355(4) -0.7256(10) 0.03308(19) 0.067(2) Uani 0.516(3) 1 d PDU A 2
H33A H 0.5186 -0.7107 0.0099 0.081 Uiso 0.516(3) 1 calc PR A 2
H33B H 0.5184 -0.8335 0.0406 0.081 Uiso 0.516(3) 1 calc PR A 2
C34 C 0.6223(4) -0.7206(13) 0.0340(2) 0.082(3) Uani 0.516(3) 1 d PDU A 2
H34A H 0.6422 -0.8061 0.0197 0.123 Uiso 0.516(3) 1 calc PR A 2
H34B H 0.6395 -0.7378 0.0568 0.123 Uiso 0.516(3) 1 calc PR A 2
H34C H 0.6396 -0.6149 0.0261 0.123 Uiso 0.516(3) 1 calc PR A 2
C35 C 0.12289(18) 0.5847(4) 0.24640(8) 0.0690(12) Uani 1 1 d U A 1
H35A H 0.1726 0.6327 0.2458 0.104 Uiso 1 1 calc R A 1
H35B H 0.0961 0.6252 0.2658 0.104 Uiso 1 1 calc R A 1
H35C H 0.0958 0.6143 0.2262 0.104 Uiso 1 1 calc R A 1
C14 C -0.03374(18) -0.3367(4) 0.35213(8) 0.066(5) Uani 0.516(3) 1 d PRU A 2
C15 C 0.00967(18) -0.4440(4) 0.37152(8) 0.056(3) Uani 0.516(3) 1 d PRU A 2
H15 H 0.0620 -0.4312 0.3724 0.067 Uiso 0.516(3) 1 calc PR A 2
C16 C -0.02497(18) -0.5704(4) 0.38956(8) 0.062(3) Uani 0.516(3) 1 d PRU A 2
H16 H 0.0041 -0.6422 0.4026 0.075 Uiso 0.516(3) 1 calc PR A 2
C17 C -0.10303(18) -0.5895(4) 0.38822(8) 0.056(2) Uani 0.516(3) 1 d PRDU A 2
C18 C -0.14645(18) -0.4822(4) 0.36883(8) 0.057(2) Uani 0.516(3) 1 d PRU A 2
H18 H -0.1987 -0.4950 0.3679 0.068 Uiso 0.516(3) 1 calc PR A 2
C19 C -0.11180(18) -0.3558(4) 0.35078(8) 0.072(3) Uani 0.516(3) 1 d PRU A 2
H19 H -0.1409 -0.2840 0.3378 0.086 Uiso 0.516(3) 1 calc PR A 2
C20 C -0.1448(5) -0.7296(11) 0.4072(2) 0.070(2) Uani 0.516(3) 1 d PDU A 2
H20A H -0.1771 -0.7875 0.3912 0.084 Uiso 0.516(3) 1 calc PR A 2
H20B H -0.1076 -0.8081 0.4155 0.084 Uiso 0.516(3) 1 calc PR A 2
C21 C -0.1930(6) -0.6713(14) 0.4369(2) 0.113(4) Uani 0.516(3) 1 d PDU A 2
H21A H -0.2263 -0.5828 0.4296 0.136 Uiso 0.516(3) 1 calc PR A 2
H21B H -0.2239 -0.7619 0.4451 0.136 Uiso 0.516(3) 1 calc PR A 2
C22 C -0.1419(7) -0.6105(15) 0.4648(2) 0.125(4) Uani 0.516(3) 1 d PDU A 2
H22A H -0.1089 -0.5263 0.4554 0.150 Uiso 0.516(3) 1 calc PR A 2
H22B H -0.1101 -0.7019 0.4718 0.150 Uiso 0.516(3) 1 calc PR A 2
C23 C -0.1803(2) -0.5383(6) 0.49643(11) 0.130(5) Uani 0.516(3) 1 d PDU A 2
H23A H -0.1423 -0.5039 0.5123 0.195 Uiso 0.516(3) 1 calc PR A 2
H23B H -0.2119 -0.6212 0.5066 0.195 Uiso 0.516(3) 1 calc PR A 2
H23C H -0.2108 -0.4449 0.4901 0.195 Uiso 0.516(3) 1 calc PR A 2
C25B C 0.3190(2) -0.1927(6) 0.12090(11) 0.044(4) Uani 0.484(3) 1 d PRU A 1
C26B C 0.3038(2) -0.1827(6) 0.08651(11) 0.066(3) Uani 0.484(3) 1 d PRU A 1
H26B H 0.2839 -0.0859 0.0774 0.079 Uiso 0.484(3) 1 calc PR A 1
C27B C 0.3183(2) -0.3172(6) 0.06567(11) 0.081(3) Uani 0.484(3) 1 d PRU A 1
H27B H 0.3081 -0.3105 0.0426 0.098 Uiso 0.484(3) 1 calc PR A 1
C28B C 0.3481(2) -0.4617(6) 0.07921(11) 0.088(4) Uani 0.484(3) 1 d PRDU A 1
C29B C 0.3633(2) -0.4717(6) 0.11359(11) 0.076(5) Uani 0.484(3) 1 d PRU A 1
H29B H 0.3832 -0.5685 0.1227 0.091 Uiso 0.484(3) 1 calc PR A 1
C30B C 0.3488(2) -0.3372(6) 0.13444(11) 0.049(5) Uani 0.484(3) 1 d PRU A 1
H30B H 0.3590 -0.3440 0.1575 0.059 Uiso 0.484(3) 1 calc PR A 1
C31B C 0.3518(7) -0.6264(12) 0.0592(3) 0.132(5) Uani 0.484(3) 1 d PDU A 1
H31C H 0.3410 -0.7184 0.0742 0.158 Uiso 0.484(3) 1 calc PR A 1
H31D H 0.3141 -0.6259 0.0413 0.158 Uiso 0.484(3) 1 calc PR A 1
C32B C 0.4310(7) -0.6467(17) 0.0439(4) 0.119(5) Uani 0.484(3) 1 d PDU A 1
H32C H 0.4688 -0.6391 0.0616 0.143 Uiso 0.484(3) 1 calc PR A 1
H32D H 0.4403 -0.5581 0.0279 0.143 Uiso 0.484(3) 1 calc PR A 1
C33B C 0.4387(8) -0.8162(17) 0.0256(3) 0.136(6) Uani 0.484(3) 1 d PDU A 1
H33C H 0.4413 -0.9058 0.0419 0.163 Uiso 0.484(3) 1 calc PR A 1
H33D H 0.3959 -0.8352 0.0107 0.163 Uiso 0.484(3) 1 calc PR A 1
C34B C 0.5126(8) -0.804(2) 0.0052(5) 0.190(8) Uani 0.484(3) 1 d PDU A 1
H34D H 0.5209 -0.9059 -0.0067 0.284 Uiso 0.484(3) 1 calc PR A 1
H34E H 0.5541 -0.7841 0.0204 0.284 Uiso 0.484(3) 1 calc PR A 1
H34F H 0.5089 -0.7148 -0.0107 0.284 Uiso 0.484(3) 1 calc PR A 1
N1 N 0.12932(17) 0.4037(4) 0.24849(8) 0.0562(9) Uani 1 1 d U A 1
N2 N 0.00584(16) -0.2168(4) 0.32929(7) 0.0510(8) Uani 1 1 d U A 1
N3 N 0.29737(17) -0.0537(4) 0.13942(7) 0.0537(8) Uani 1 1 d U A 1

loop_
_atom_site_aniso_label
_atom_site_aniso_U_11
_atom_site_aniso_U_22
_atom_site_aniso_U_33
_atom_site_aniso_U_23
_atom_site_aniso_U_13
_atom_site_aniso_U_12
C1 0.050(2) 0.034(2) 0.072(2) -0.0086(18) -0.0195(19) 0.0075(17)
C2 0.055(2) 0.039(2) 0.074(2) -0.0161(19) -0.0176(19) 0.0137(18)
C3 0.050(2) 0.050(2) 0.061(2) -0.0168(18) -0.0113(17) 0.0165(18)
C4 0.0447(19) 0.045(2) 0.0515(19) -0.0117(16) -0.0082(15) 0.0098(16)
C5 0.0421(19) 0.0354(19) 0.058(2) -0.0063(16) -0.0068(16) 0.0077(15)
C6 0.0431(19) 0.0324(19) 0.062(2) -0.0067(16) -0.0112(16) 0.0051(15)
C7 0.0360(18) 0.0333(19) 0.065(2) 0.0003(16) -0.0096(16) -0.0011(14)
C8 0.0420(19) 0.0322(18) 0.060(2) 0.0033(16) -0.0070(16) -0.0035(15)
C9 0.0385(18) 0.041(2) 0.064(2) 0.0081(17) -0.0054(16) -0.0067(15)
C10 0.044(2) 0.049(2) 0.082(3) 0.018(2) -0.0053(18) -0.0067(18)
C11 0.049(2) 0.036(2) 0.102(3) 0.015(2) -0.011(2) -0.0032(17)
C12 0.046(2) 0.033(2) 0.079(2) 0.0053(18) -0.0150(19) -0.0051(17)
C13 0.0412(19) 0.062(3) 0.0468(19) -0.0127(17) -0.0027(15) 0.0122(18)
C14B 0.030(6) 0.046(7) 0.020(5) -0.007(5) 0.004(5) 0.007(6)
C15B 0.058(6) 0.060(7) 0.034(6) -0.003(6) 0.009(5) 0.020(6)
C16B 0.071(6) 0.066(6) 0.049(6) 0.008(5) 0.014(5) 0.033(5)
C17B 0.070(6) 0.054(5) 0.037(4) -0.010(4) 0.015(4) 0.010(4)
C18B 0.052(5) 0.072(6) 0.042(5) -0.014(4) 0.004(4) 0.011(4)
C19B 0.032(5) 0.069(6) 0.045(4) 0.007(5) -0.003(4) 0.016(5)
C20B 0.067(6) 0.070(6) 0.060(5) -0.010(4) 0.010(4) -0.001(5)
C21B 0.076(6) 0.063(6) 0.064(5) 0.004(4) 0.001(4) 0.000(5)
C22B 0.086(7) 0.073(7) 0.094(7) 0.007(5) 0.006(5) -0.007(5)
C23B 0.111(9) 0.077(8) 0.146(11) 0.002(7) 0.019(8) -0.011(7)
C24 0.0423(19) 0.046(2) 0.059(2) 0.0077(17) -0.0045(16) -0.0079(16)
C25 0.086(9) 0.068(10) 0.068(9) -0.012(8) -0.017(7) -0.026(8)
C26 0.080(7) 0.068(6) 0.049(5) 0.006(4) 0.008(4) -0.029(5)
C27 0.086(7) 0.081(6) 0.046(4) -0.001(4) -0.008(4) -0.026(5)
C28 0.056(5) 0.075(6) 0.060(5) -0.008(4) -0.011(4) -0.032(4)
C29 0.056(6) 0.068(9) 0.055(8) -0.012(7) -0.007(6) -0.023(6)
C30 0.059(9) 0.070(10) 0.056(10) -0.004(9) -0.001(8) 0.004(8)
C31 0.067(6) 0.065(6) 0.053(5) -0.024(4) 0.025(4) -0.030(5)
C32 0.073(5) 0.060(5) 0.050(4) -0.005(4) -0.005(4) -0.015(4)
C33 0.078(6) 0.071(5) 0.052(4) 0.001(4) -0.005(4) -0.001(4)
C34 0.081(6) 0.104(7) 0.062(5) 0.015(5) 0.011(4) 0.014(5)
C35 0.067(3) 0.024(2) 0.116(3) 0.000(2) -0.023(2) 0.0054(17)
C14 0.062(9) 0.069(9) 0.068(10) 0.002(8) 0.002(8) 0.011(8)
C15 0.042(5) 0.066(8) 0.061(8) -0.005(7) -0.001(5) 0.015(6)
C16 0.065(6) 0.072(6) 0.050(5) 0.011(5) 0.003(5) 0.021(5)
C17 0.065(5) 0.056(5) 0.047(4) -0.007(4) 0.013(4) 0.008(4)
C18 0.049(4) 0.066(5) 0.055(5) 0.004(5) 0.010(4) 0.002(4)
C19 0.064(7) 0.077(7) 0.074(6) 0.008(6) 0.006(5) 0.010(6)
C20 0.075(6) 0.071(6) 0.064(5) 0.006(5) 0.021(4) -0.012(5)
C21 0.121(9) 0.096(8) 0.123(8) 0.031(7) 0.022(7) -0.021(7)
C22 0.158(11) 0.122(10) 0.096(8) 0.037(7) 0.011(8) -0.031(8)
C23 0.203(14) 0.089(8) 0.098(8) 0.002(6) 0.073(9) -0.007(8)
C25B 0.039(6) 0.055(8) 0.038(7) 0.011(6) 0.012(5) -0.014(6)
C26B 0.070(7) 0.070(6) 0.058(6) 0.008(5) 0.013(4) -0.017(5)
C27B 0.087(8) 0.103(8) 0.053(5) -0.014(5) -0.009(5) 0.003(6)
C28B 0.099(8) 0.090(8) 0.075(7) -0.041(6) -0.034(6) 0.008(6)
C29B 0.088(9) 0.063(10) 0.078(11) 0.002(9) -0.019(8) 0.007(8)
C30B 0.035(7) 0.067(10) 0.046(9) 0.006(8) -0.007(7) -0.026(7)
C31B 0.105(9) 0.192(13) 0.097(8) 0.018(9) 0.031(7) 0.069(9)
C32B 0.127(11) 0.118(11) 0.112(11) -0.021(8) -0.006(9) 0.014(9)
C33B 0.109(9) 0.224(17) 0.074(7) -0.032(9) -0.004(6) 0.042(10)
C34B 0.177(17) 0.179(17) 0.213(18) -0.080(15) -0.062(15) 0.076(14)
N1 0.0519(19) 0.0267(16) 0.090(2) -0.0031(15) -0.0138(16) 0.0047(14)
N2 0.0489(17) 0.053(2) 0.0513(17) -0.0057(14) 0.0004(13) 0.0086(15)
N3 0.0501(18) 0.057(2) 0.0545(18) 0.0053(15) -0.0028(14) -0.0130(15)

loop_
_atom_type_symbol
_atom_type_description
_atom_type_scat_dispersion_real
_atom_type_scat_dispersion_imag
_atom_type_scat_source
C C 0.0181 0.0091 'International Tables Vol C Tables 4.2.6.8 and 6.1.1.4'
H H 0.0000 0.0000 'International Tables Vol C Tables 4.2.6.8 and 6.1.1.4'
N N 0.0311 0.0180 'International Tables Vol C Tables 4.2.6.8 and 6.1.1.4'

loop_
_geom_angle_atom_site_label_1
_geom_angle_atom_site_label_2
_geom_angle_atom_site_label_3
_geom_angle
N1 C1 C2 130.0(3)
N1 C1 C6 108.5(3)
C2 C1 C6 121.5(4)
C3 C2 C1 117.8(3)
C2 C3 C4 122.2(3)
C5 C4 C3 119.6(4)
C5 C4 C13 121.1(3)
C3 C4 C13 119.2(3)
C6 C5 C4 119.6(3)
C5 C6 C1 119.3(3)
C5 C6 C7 134.4(3)
C1 C6 C7 106.3(3)
C8 C7 C12 119.2(3)
C8 C7 C6 134.2(3)
C12 C7 C6 106.5(3)
C7 C8 C9 120.8(3)
C8 C9 C10 118.5(4)
C8 C9 C24 119.3(3)
C10 C9 C24 122.0(3)
C11 C10 C9 122.1(4)
C10 C11 C12 118.3(3)
N1 C12 C11 130.1(3)
N1 C12 C7 108.8(3)
C11 C12 C7 121.1(4)
N2 C13 C4 123.2(3)
N2 C14B C15B 115.65(16)
N2 C14B C19B 124.26(16)
C15B C14B C19B 120.0
C14B C15B C16B 120.0
C17B C16B C15B 120.0
C18B C17B C16B 120.0
C18B C17B C20B 122.1(4)
C16B C17B C20B 117.9(4)
C17B C18B C19B 120.0
C14B C19B C18B 120.0
C17B C20B C21B 112.2(6)
C22B C21B C20B 110.6(6)
C23B C22B C21B 110.1(8)
N3 C24 C9 124.2(3)
C26 C25 C30 120.0
C25 C26 C27 120.0
C28 C27 C26 120.0
C29 C28 C27 120.0
C29 C28 C31 123.5(4)
C27 C28 C31 116.5(4)
C28 C29 C30 120.0
C25 C30 C29 120.0
C28 C31 C32 112.1(5)
C33 C32 C31 116.4(6)
C32 C33 C34 112.6(6)
C15 C14 C19 120.0
C14 C15 C16 120.0
C17 C16 C15 120.0
C18 C17 C16 120.0
C18 C17 C20 117.5(4)
C16 C17 C20 122.5(4)
C17 C18 C19 120.0
C14 C19 C18 120.0
C21 C20 C17 114.4(7)
C22 C21 C20 109.3(8)
C21 C22 C23 117.1(8)
C26B C25B C30B 120.0
C26B C25B N3 114.5(2)
C30B C25B N3 125.4(2)
C25B C26B C27B 120.0
C28B C27B C26B 120.0
C29B C28B C27B 120.0
C29B C28B C31B 116.2(5)
C27B C28B C31B 122.8(5)
C28B C29B C30B 120.0
C25B C30B C29B 120.0
C32B C31B C28B 109.4(8)
C31B C32B C33B 110.9(9)
C34B C33B C32B 105.1(11)
C12 N1 C1 109.9(3)
C12 N1 C35 125.6(3)
C1 N1 C35 124.3(3)
C13 N2 C14B 119.1(3)
C24 N3 C25B 117.9(3)

loop_
_geom_bond_atom_site_label_1
_geom_bond_atom_site_label_2
_geom_bond_distance
C1 N1 1.377(5)
C1 C2 1.389(5)
C1 C6 1.424(5)
C2 C3 1.373(5)
C3 C4 1.405(5)
C4 C5 1.396(5)
C4 C13 1.441(5)
C5 C6 1.383(5)
C6 C7 1.448(5)
C7 C8 1.381(5)
C7 C12 1.418(5)
C8 C9 1.390(5)
C9 C10 1.417(5)
C9 C24 1.459(5)
C10 C11 1.373(6)
C11 C12 1.390(6)
C12 N1 1.372(5)
C13 N2 1.290(4)
C14B N2 1.379(4)
C14B C15B 1.3879
C14B C19B 1.3883
C15B C16B 1.3886
C16B C17B 1.3882
C17B C18B 1.3879
C17B C20B 1.511(7)
C18B C19B 1.3886
C20B C21B 1.541(8)
C21B C22B 1.534(8)
C22B C23B 1.513(8)
C24 N3 1.260(4)
C25 C26 1.3883
C25 C30 1.3884
C26 C27 1.3884
C27 C28 1.3883
C28 C29 1.3883
C28 C31 1.542(7)
C29 C30 1.3885
C31 C32 1.565(8)
C32 C33 1.530(7)
C33 C34 1.534(8)
C35 N1 1.470(4)
C14 C15 1.3880
C14 C19 1.3882
C15 C16 1.3887
C16 C17 1.3882
C17 C18 1.3880
C17 C20 1.546(7)
C18 C19 1.3887
C20 C21 1.526(8)
C21 C22 1.506(9)
C22 C23 1.540(8)
C25B C26B 1.3881
C25B C30B 1.3882
C25B N3 1.395(6)
C26B C27B 1.3885
C27B C28B 1.3882
C28B C29B 1.3881
C28B C31B 1.551(5)
C29B C30B 1.3885
C31B C32B 1.534(5)
C32B C33B 1.555(5)
C33B C34B 1.538(5)
